data_7060635
loop_
_publ_author_name
'Braun, Vanessa'
'Wurzenberger, Maximilian H. H.'
'Weippert, Valentin'
'Stierstorfer, J\"org'

_publ_section_title
;
 Tailoring the properties of 3d transition metal complexes with different
 N-cycloalkyl-substituted tetrazoles
;
_journal_issue 25
_journal_name_full 'New Journal of Chemistry'
_journal_page_first 11042
_journal_page_last 11050
_journal_paper_doi 10.1039/D1NJ01675J
_journal_volume 45
_journal_year 2021
_chemical_formula_moiety 'C5 H8 Cu N10'
_chemical_formula_sum 'C5 H8 Cu N10'
_chemical_formula_weight 271.75
_chemical_name_common 'diazido 1-cyclobutyl-5H-tetrazolyl copper(II)'
_chemical_name_systematic 'diazido 1-cyclobutyl-5H-tetrazolyl copper(II)'
_space_group_IT_number 14
_space_group_name_Hall '-P 2ybc'
_space_group_name_H-M_alt 'P 1 21/c 1'
_symmetry_cell_setting monoclinic
_symmetry_Int_Tables_number 14
_symmetry_space_group_name_Hall '-P 2ybc'
_symmetry_space_group_name_H-M 'P 1 21/c 1'
_atom_sites_solution_hydrogens geom
_atom_sites_solution_primary difmap
_audit_creation_date 2020-06-19
_audit_creation_method SHELXL-2018/1
_audit_update_record
;
2021-02-04 deposited with the CCDC.	2021-04-28 downloaded from the CCDC.
;
_cell_angle_alpha 90
_cell_angle_beta 102.305(6)
_cell_angle_gamma 90
_cell_formula_units_Z 4
_cell_length_a 15.1598(14)
_cell_length_b 6.2457(3)
_cell_length_c 10.8574(5)
_cell_measurement_reflns_used 1395
_cell_measurement_temperature 106(2)
_cell_measurement_theta_max 27.3230
_cell_measurement_theta_min 2.8050
_cell_volume 1004.40(12)
_computing_cell_refinement 'CrysAlisPro 1.171.40.81a (Rigaku OD, 2020)'
_computing_data_collection 'CrysAlisPro 1.171.40.81a (Rigaku OD, 2020)'
_computing_data_reduction 'CrysAlisPro 1.171.40.81a (Rigaku OD, 2020)'
_computing_molecular_graphics 'Diamond 2.1c, Crystal Impact GbR'
_computing_publication_material 'Encifer 1.5.1, CCDC 2014'
_computing_structure_refinement 'SHELXL-2018/3 (Sheldrick, 2018)'
_computing_structure_solution SIR-92
_diffrn_ambient_temperature 106(2)
_diffrn_detector 'CCD plate'
_diffrn_detector_area_resol_mean 15.9809
_diffrn_detector_type Sapphire3
_diffrn_measured_fraction_theta_full 0.999
_diffrn_measured_fraction_theta_max 1.000
_diffrn_measurement_details
;
List of Runs (angles in degrees, time in seconds):

  # Type    Start    End  Width  t~exp~   \w     \q     \k     \f   Frames
#--------------------------------------------------------------------------
  1  \w     13.00  78.00   1.00   25.00    --   21.23  57.00  60.00   65
  2  \w     -9.00  36.00   1.00   25.00    --   21.23  77.00  30.00   45
  3  \w    -11.00  27.00   1.00   25.00    --   21.23  77.00 150.00   38
  4  \w    -47.00  34.00   1.00   25.00    --   21.23 -57.00 150.00   81
  5  \w    -40.00  97.00   1.00   25.00    --   21.23  19.00 -30.00  137
  6  \w     23.00  64.00   1.00   25.00    --   21.23 -99.00 -90.00   41
;
_diffrn_measurement_device 'four-circle diffractometer'
_diffrn_measurement_device_type 'Xcalibur, Sapphire3'
_diffrn_measurement_method '\w scans'
_diffrn_orient_matrix_UB_11 -0.0027156000
_diffrn_orient_matrix_UB_12 0.0121211000
_diffrn_orient_matrix_UB_13 -0.0656579000
_diffrn_orient_matrix_UB_21 -0.0465888000
_diffrn_orient_matrix_UB_22 0.0248373000
_diffrn_orient_matrix_UB_23 -0.0087053000
_diffrn_orient_matrix_UB_31 0.0107995000
_diffrn_orient_matrix_UB_32 0.1101245000
_diffrn_orient_matrix_UB_33 0.0091758000
_diffrn_radiation_monochromator graphite
_diffrn_radiation_probe x-ray
_diffrn_radiation_type MoK\a
_diffrn_radiation_wavelength 0.71073
_diffrn_reflns_av_R_equivalents 0.0557
_diffrn_reflns_av_sigmaI/netI 0.0865
_diffrn_reflns_av_unetI/netI 0.0640
_diffrn_reflns_Laue_measured_fraction_full 0.999
_diffrn_reflns_Laue_measured_fraction_max 1.000
_diffrn_reflns_limit_h_max 18
_diffrn_reflns_limit_h_min -18
_diffrn_reflns_limit_k_max 7
_diffrn_reflns_limit_k_min -7
_diffrn_reflns_limit_l_max 13
_diffrn_reflns_limit_l_min -13
_diffrn_reflns_number 6720
_diffrn_reflns_point_group_measured_fraction_full 0.999
_diffrn_reflns_point_group_measured_fraction_max 1.000
_diffrn_reflns_theta_full 25.242
_diffrn_reflns_theta_max 26.366
_diffrn_reflns_theta_min 2.750
_diffrn_source 'fine-focus sealed X-ray tube'
_exptl_absorpt_coefficient_mu 2.166
_exptl_absorpt_correction_T_max 1.00000
_exptl_absorpt_correction_T_min 0.94618
_exptl_absorpt_correction_type multi-scan
_exptl_absorpt_process_details
;
CrysAlisPro 1.171.40.81a (Rigaku Oxford Diffraction, 2020)
Empirical absorption correction using spherical harmonics,
implemented in SCALE3 ABSPACK scaling algorithm.
;
_exptl_crystal_colour brown
_exptl_crystal_density_diffrn 1.797
_exptl_crystal_description platelet
_exptl_crystal_F_000 548
_exptl_crystal_size_max 0.399
_exptl_crystal_size_mid 0.236
_exptl_crystal_size_min 0.024
_refine_diff_density_max 1.461
_refine_diff_density_min -0.549
_refine_diff_density_rms 0.120
_refine_ls_extinction_method none
_refine_ls_goodness_of_fit_ref 1.060
_refine_ls_hydrogen_treatment constr
_refine_ls_matrix_type full
_refine_ls_number_parameters 145
_refine_ls_number_reflns 2055
_refine_ls_number_restraints 0
_refine_ls_restrained_S_all 1.060
_refine_ls_R_factor_all 0.0687
_refine_ls_R_factor_gt 0.0450
_refine_ls_shift/su_max 0.000
_refine_ls_shift/su_mean 0.000
_refine_ls_structure_factor_coef Fsqd
_refine_ls_weighting_details 'w=1/[\s^2^(Fo^2^)+(0.0395P)^2^+0.9872P] where P=(Fo^2^+2Fc^2^)/3'
_refine_ls_weighting_scheme calc
_refine_ls_wR_factor_gt 0.0946
_refine_ls_wR_factor_ref 0.1066
_reflns_Friedel_coverage 0.000
_reflns_number_gt 1547
_reflns_number_total 2055
_reflns_threshold_expression 'I > 2\s(I)'
_cod_data_source_file d1nj01675j2.cif
_cod_data_source_block px234
_cod_depositor_comments 'Adding full bibliography for 7060620--7060640.cif.'
_cod_original_sg_symbol_H-M 'P 21/c'
_cod_database_code 7060635
_shelx_space_group_comment
;
The symmetry employed for this shelxl refinement is uniquely defined
by the following loop, which should always be used as a source of
symmetry information in preference to the above space-group names.
They are only intended as comments.
;
_shelx_estimated_absorpt_t_min 0.479
_shelx_estimated_absorpt_t_max 0.950

loop_
_space_group_symop_operation_xyz
'x, y, z'
'-x, y+1/2, -z+1/2'
'-x, -y, -z'
'x, -y-1/2, z-1/2'

loop_
_atom_site_label
_atom_site_type_symbol
_atom_site_fract_x
_atom_site_fract_y
_atom_site_fract_z
_atom_site_U_iso_or_equiv
_atom_site_adp_type
_atom_site_occupancy
_atom_site_site_symmetry_order
_atom_site_calc_flag
_atom_site_refinement_flags_posn
_atom_site_refinement_flags_adp
_atom_site_refinement_flags_occupancy
_atom_site_disorder_assembly
_atom_site_disorder_group
Cu1 Cu 0.03919(4) 0.04591(7) 0.14243(4) 0.01502(17) Uani 1 1 d . . . . .
N1 N 0.2681(2) 0.0725(5) 0.4202(3) 0.0170(8) Uani 1 1 d . . . . .
N2 N 0.3058(3) 0.0237(6) 0.3221(3) 0.0233(8) Uani 1 1 d . . . . .
N3 N 0.2406(3) 0.0058(6) 0.2245(3) 0.0248(9) Uani 1 1 d . . . . .
N4 N 0.1601(2) 0.0403(5) 0.2568(3) 0.0131(7) Uani 1 1 d . . . . .
N6 N -0.0143(2) 0.1763(5) 0.2784(3) 0.0154(7) Uani 1 1 d . . . . .
N7 N -0.0563(2) 0.0569(5) 0.3320(3) 0.0169(7) Uani 1 1 d . . . . .
N9 N -0.0776(2) 0.0528(5) 0.0150(3) 0.0161(7) Uani 1 1 d . . . . .
N10 N -0.1503(2) 0.0702(5) 0.0429(3) 0.0155(7) Uani 1 1 d . . . . .
N11 N -0.2177(3) 0.0885(6) 0.0718(3) 0.0265(9) Uani 1 1 d . . . . .
C1 C 0.1799(3) 0.0819(6) 0.3793(4) 0.0171(9) Uani 1 1 d . . . . .
H1 H 0.137301 0.113421 0.429557 0.021 Uiso 1 1 calc R U . . .
C2 C 0.3215(3) 0.1000(6) 0.5479(4) 0.0211(10) Uani 1 1 d . . . . .
H2 H 0.280907 0.140466 0.605705 0.025 Uiso 1 1 calc R U . . .
C3 C 0.4022(3) 0.2520(7) 0.5678(4) 0.0288(11) Uani 1 1 d . . . . .
H3A H 0.390340 0.394454 0.600894 0.035 Uiso 1 1 calc R U . . .
H3B H 0.430395 0.265097 0.493907 0.035 Uiso 1 1 calc R U . . .
C4 C 0.4513(3) 0.0939(7) 0.6701(4) 0.0290(11) Uani 1 1 d . . . . .
H4A H 0.514880 0.065402 0.666284 0.035 Uiso 1 1 calc R U . . .
H4B H 0.445831 0.131029 0.756847 0.035 Uiso 1 1 calc R U . . .
C5 C 0.3845(3) -0.0803(7) 0.6071(4) 0.0274(11) Uani 1 1 d . . . . .
H5A H 0.407267 -0.169606 0.545211 0.033 Uiso 1 1 calc R U . . .
H5B H 0.360176 -0.170027 0.667296 0.033 Uiso 1 1 calc R U . . .
N8 N -0.0971(3) -0.0537(5) 0.3840(3) 0.0274(9) Uani 1 1 d . . . . .

loop_
_atom_site_aniso_label
_atom_site_aniso_U_11
_atom_site_aniso_U_22
_atom_site_aniso_U_33
_atom_site_aniso_U_23
_atom_site_aniso_U_13
_atom_site_aniso_U_12
Cu1 0.0210(3) 0.0149(3) 0.0099(3) -0.00080(19) 0.0048(2) 0.0010(2)
N1 0.021(2) 0.0177(18) 0.0123(16) -0.0012(13) 0.0029(15) 0.0004(14)
N2 0.023(2) 0.034(2) 0.0132(17) -0.0026(15) 0.0052(15) 0.0003(16)
N3 0.019(2) 0.039(2) 0.0158(18) -0.0006(15) 0.0031(16) 0.0000(16)
N4 0.0176(19) 0.0117(15) 0.0110(15) -0.0002(13) 0.0052(14) -0.0015(14)
N6 0.021(2) 0.0142(17) 0.0124(16) 0.0000(13) 0.0059(14) 0.0021(14)
N7 0.023(2) 0.0149(17) 0.0144(17) -0.0032(14) 0.0074(15) 0.0014(15)
N9 0.019(2) 0.0174(17) 0.0120(16) -0.0007(14) 0.0042(15) 0.0005(15)
N10 0.022(2) 0.0142(17) 0.0101(16) -0.0024(13) 0.0016(15) -0.0007(14)
N11 0.026(2) 0.031(2) 0.025(2) -0.0087(16) 0.0089(18) -0.0032(16)
C1 0.021(2) 0.018(2) 0.0132(19) 0.0000(15) 0.0053(17) 0.0018(16)
C2 0.026(3) 0.026(2) 0.0096(19) -0.0023(16) 0.0010(18) 0.0009(18)
C3 0.032(3) 0.025(2) 0.025(2) -0.0019(19) -0.002(2) -0.002(2)
C4 0.025(3) 0.035(3) 0.023(2) -0.0025(19) -0.002(2) 0.002(2)
C5 0.027(3) 0.030(3) 0.021(2) 0.0060(18) -0.004(2) -0.001(2)
N8 0.045(3) 0.0192(18) 0.0237(19) -0.0052(16) 0.0204(19) -0.0070(18)

loop_
_atom_type_symbol
_atom_type_description
_atom_type_scat_dispersion_real
_atom_type_scat_dispersion_imag
_atom_type_scat_source
C C 0.0033 0.0016 'International Tables Vol C Tables 4.2.6.8 and 6.1.1.4'
Cu Cu 0.3201 1.2651 'International Tables Vol C Tables 4.2.6.8 and 6.1.1.4'
N N 0.0061 0.0033 'International Tables Vol C Tables 4.2.6.8 and 6.1.1.4'
H H 0.0000 0.0000 'International Tables Vol C Tables 4.2.6.8 and 6.1.1.4'

loop_
_geom_angle_atom_site_label_1
_geom_angle_atom_site_label_2
_geom_angle_atom_site_label_3
_geom_angle
_geom_angle_site_symmetry_1
_geom_angle_site_symmetry_3
_geom_angle_publ_flag
N4 Cu1 N9 175.22(13) . . ?
N4 Cu1 N6 90.63(13) . . ?
N9 Cu1 N6 93.64(13) . . ?
N4 Cu1 N9 97.47(13) . 3 ?
N9 Cu1 N9 78.06(15) . 3 ?
N6 Cu1 N9 170.00(13) . 3 ?
C1 N1 N2 108.4(3) . . ?
C1 N1 C2 129.2(3) . . ?
N2 N1 C2 122.4(4) . . ?
N3 N2 N1 106.8(3) . . ?
N2 N3 N4 110.4(3) . . ?
C1 N4 N3 105.5(3) . . ?
C1 N4 Cu1 127.3(3) . . ?
N3 N4 Cu1 127.1(3) . . ?
N7 N6 Cu1 116.3(2) . . ?
N8 N7 N6 178.8(4) . . ?
N10 N9 Cu1 123.2(3) . . ?
N10 N9 Cu1 133.2(3) . 3 ?
Cu1 N9 Cu1 101.94(15) . 3 ?
N11 N10 N9 178.4(4) . . ?
N1 C1 N4 109.0(4) . . ?
N1 C1 H1 125.5 . . ?
N4 C1 H1 125.5 . . ?
N1 C2 C3 118.2(3) . . ?
N1 C2 C5 118.9(3) . . ?
C3 C2 C5 89.3(3) . . ?
N1 C2 H2 109.6 . . ?
C3 C2 H2 109.6 . . ?
C5 C2 H2 109.6 . . ?
C2 C3 C4 87.3(3) . . ?
C2 C3 H3A 114.1 . . ?
C4 C3 H3A 114.1 . . ?
C2 C3 H3B 114.1 . . ?
C4 C3 H3B 114.1 . . ?
H3A C3 H3B 111.3 . . ?
C5 C4 C3 87.8(3) . . ?
C5 C4 H4A 114.0 . . ?
C3 C4 H4A 114.0 . . ?
C5 C4 H4B 114.0 . . ?
C3 C4 H4B 114.0 . . ?
H4A C4 H4B 111.2 . . ?
C2 C5 C4 87.6(3) . . ?
C2 C5 H5A 114.0 . . ?
C4 C5 H5A 114.0 . . ?
C2 C5 H5B 114.0 . . ?
C4 C5 H5B 114.0 . . ?
H5A C5 H5B 111.2 . . ?

loop_
_geom_bond_atom_site_label_1
_geom_bond_atom_site_label_2
_geom_bond_distance
_geom_bond_site_symmetry_2
_geom_bond_publ_flag
Cu1 N4 1.983(3) . ?
Cu1 N9 2.002(3) . ?
Cu1 N6 2.002(3) . ?
Cu1 N9 2.016(3) 3 ?
N1 C1 1.318(5) . ?
N1 N2 1.346(5) . ?
N1 C2 1.459(5) . ?
N2 N3 1.292(5) . ?
N3 N4 1.357(5) . ?
N4 C1 1.326(5) . ?
N6 N7 1.208(4) . ?
N7 N8 1.152(5) . ?
N9 N10 1.209(5) . ?
N10 N11 1.137(5) . ?
C1 H1 0.9500 . ?
C2 C3 1.527(6) . ?
C2 C5 1.527(6) . ?
C2 H2 1.0000 . ?
C3 C4 1.553(6) . ?
C3 H3A 0.9900 . ?
C3 H3B 0.9900 . ?
C4 C5 1.544(6) . ?
C4 H4A 0.9900 . ?
C4 H4B 0.9900 . ?
C5 H5A 0.9900 . ?
C5 H5B 0.9900 . ?

loop_
_geom_contact_atom_site_label_1
_geom_contact_atom_site_label_2
_geom_contact_distance
_geom_contact_site_symmetry_1
_geom_contact_site_symmetry_2
_geom_contact_publ_flag
? ? ? ? ? ?

loop_
_geom_hbond_atom_site_label_D
_geom_hbond_atom_site_label_H
_geom_hbond_atom_site_label_A
_geom_hbond_distance_DH
_geom_hbond_distance_HA
_geom_hbond_distance_DA
_geom_hbond_angle_DHA
_geom_hbond_site_symmetry_A
C1 H1 N8 0.95 2.27 3.096(5) 145.5 3_556

loop_
_geom_torsion_atom_site_label_1
_geom_torsion_atom_site_label_2
_geom_torsion_atom_site_label_3
_geom_torsion_atom_site_label_4
_geom_torsion
_geom_torsion_site_symmetry_1
_geom_torsion_site_symmetry_2
_geom_torsion_site_symmetry_3
_geom_torsion_site_symmetry_4
_geom_torsion_publ_flag
C1 N1 N2 N3 0.4(4) . . . . ?
C2 N1 N2 N3 178.5(3) . . . . ?
N1 N2 N3 N4 -0.5(4) . . . . ?
N2 N3 N4 C1 0.5(4) . . . . ?
N2 N3 N4 Cu1 176.9(3) . . . . ?
N2 N1 C1 N4 -0.1(4) . . . . ?
C2 N1 C1 N4 -178.0(3) . . . . ?
N3 N4 C1 N1 -0.2(4) . . . . ?
Cu1 N4 C1 N1 -176.6(2) . . . . ?
C1 N1 C2 C3 -130.8(4) . . . . ?
N2 N1 C2 C3 51.5(5) . . . . ?
C1 N1 C2 C5 122.9(5) . . . . ?
N2 N1 C2 C5 -54.8(5) . . . . ?
N1 C2 C3 C4 -143.9(4) . . . . ?
C5 C2 C3 C4 -21.1(3) . . . . ?
C2 C3 C4 C5 20.9(3) . . . . ?
N1 C2 C5 C4 143.5(4) . . . . ?
C3 C2 C5 C4 21.2(3) . . . . ?
C3 C4 C5 C2 -20.8(3) . . . . ?
